data_7121850
loop_
_publ_author_name
'Chai, Hongxin'
'Yang, Liu-Pan'
'Ke, Hua'
'Pang, Xin-Yu'
'Jiang, Wei'

_publ_section_title
;
 Allosteric cooperativity in ternary complexes with low symmetry.
;
_journal_issue 55
_journal_name_full 'Chemical communications (Cambridge, England)'
_journal_page_first 7677
_journal_page_last 7680
_journal_paper_doi 10.1039/c8cc04195d
_journal_volume 54
_journal_year 2018
_chemical_formula_moiety 'C66 H64 O12, C H2 Cl2'
_chemical_formula_sum 'C67 H66 Cl2 O12'
_chemical_formula_weight 1134.09
_space_group_crystal_system triclinic
_space_group_IT_number 2
_space_group_name_Hall '-P 1'
_space_group_name_H-M_alt 'P -1'
_symmetry_space_group_name_Hall '-P 1'
_symmetry_space_group_name_H-M 'P -1'
_atom_sites_solution_hydrogens geom
_atom_sites_solution_primary dual
_audit_creation_date 2017-11-25
_audit_creation_method
;
Olex2 1.2
(compiled 2017.01.04 svn.r3372 for OlexSys, GUI svn.r5292)
;
_audit_update_record
;
2018-05-21 deposited with the CCDC.
2018-06-18 downloaded from the CCDC.
;
_cell_angle_alpha 85.884(2)
_cell_angle_beta 73.714(2)
_cell_angle_gamma 80.961(2)
_cell_formula_units_Z 2
_cell_length_a 12.3158(4)
_cell_length_b 12.7690(4)
_cell_length_c 19.5858(6)
_cell_measurement_reflns_used 7245
_cell_measurement_temperature 200.0
_cell_measurement_theta_max 59.67
_cell_measurement_theta_min 3.51
_cell_volume 2918.52(16)
_computing_cell_refinement 'SAINT v8.37A (Bruker, 2015)'
_computing_data_reduction 'SAINT v8.37A (Bruker, 2015)'
_computing_molecular_graphics 'Olex2 (Dolomanov et al., 2009)'
_computing_publication_material 'Olex2 (Dolomanov et al., 2009)'
_computing_structure_refinement 'XL (Sheldrick, 2008)'
_computing_structure_solution 'ShelXT (Sheldrick, 2015)'
_diffrn_ambient_temperature 200.0
_diffrn_detector 'Bruker APEX2 area detector'
_diffrn_detector_area_resol_mean 7.9
_diffrn_detector_type 'CCD area detector'
_diffrn_measured_fraction_theta_full 0.995
_diffrn_measured_fraction_theta_max 0.995
_diffrn_measurement_device 'three-circle diffractometer'
_diffrn_measurement_device_type 'Bruker SMART APEX2 area detector'
_diffrn_measurement_method '\w and \f scans'
_diffrn_radiation_monochromator 'mirror optics'
_diffrn_radiation_probe x-ray
_diffrn_radiation_type CuK\a
_diffrn_radiation_wavelength 1.54178
_diffrn_reflns_av_R_equivalents 0.0397
_diffrn_reflns_av_unetI/netI 0.0474
_diffrn_reflns_Laue_measured_fraction_full 0.995
_diffrn_reflns_Laue_measured_fraction_max 0.995
_diffrn_reflns_limit_h_max 13
_diffrn_reflns_limit_h_min -13
_diffrn_reflns_limit_k_max 14
_diffrn_reflns_limit_k_min -14
_diffrn_reflns_limit_l_max 21
_diffrn_reflns_limit_l_min -20
_diffrn_reflns_number 22961
_diffrn_reflns_point_group_measured_fraction_full 0.995
_diffrn_reflns_point_group_measured_fraction_max 0.995
_diffrn_reflns_theta_full 58.928
_diffrn_reflns_theta_max 58.928
_diffrn_reflns_theta_min 2.351
_diffrn_source 'microfocus sealed X-ray tube'
_diffrn_source_type 'Incoatec I\ms'
_diffrn_standards_number 0
_exptl_absorpt_coefficient_mu 1.521
_exptl_absorpt_correction_T_max 0.7518
_exptl_absorpt_correction_T_min 0.6224
_exptl_absorpt_correction_type multi-scan
_exptl_absorpt_process_details
'SADABS-2014/5 (Bruker,2014/5) was used for absorption correction. wR2(int) was 0.0747 before and 0.0575 after correction. The Ratio of minimum to maximum transmission is 0.8279. The \l/2 correction factor is Not present.'
_exptl_crystal_colour colourless
_exptl_crystal_colour_primary colourless
_exptl_crystal_density_diffrn 1.291
_exptl_crystal_description block
_exptl_crystal_F_000 1196
_exptl_crystal_size_max 0.15
_exptl_crystal_size_mid 0.1
_exptl_crystal_size_min 0.05
_refine_diff_density_max 0.350
_refine_diff_density_min -0.404
_refine_diff_density_rms 0.047
_refine_ls_extinction_method none
_refine_ls_goodness_of_fit_ref 1.023
_refine_ls_hydrogen_treatment constr
_refine_ls_matrix_type full
_refine_ls_number_parameters 757
_refine_ls_number_reflns 8339
_refine_ls_number_restraints 1
_refine_ls_restrained_S_all 1.027
_refine_ls_R_factor_all 0.1085
_refine_ls_R_factor_gt 0.0643
_refine_ls_shift/su_max 0.000
_refine_ls_shift/su_mean 0.000
_refine_ls_structure_factor_coef Fsqd
_refine_ls_weighting_details 'w=1/[\s^2^(Fo^2^)+(0.1300P)^2^+0.9129P] where P=(Fo^2^+2Fc^2^)/3'
_refine_ls_weighting_scheme calc
_refine_ls_wR_factor_gt 0.1889
_refine_ls_wR_factor_ref 0.2367
_reflns_Friedel_coverage 0.000
_reflns_number_gt 4922
_reflns_number_total 8339
_reflns_threshold_expression 'I > 2\s(I)'
_cod_data_source_file c8cc04195d2.cif
_cod_data_source_block p-1_CCDC1
_cod_depositor_comments 'Adding full bibliography for 7121849--7121850.cif.'
_cod_database_code 7121850
_shelx_shelxl_version_number 2014/7
_shelx_space_group_comment
;
The symmetry employed for this shelxl refinement is uniquely defined
by the following loop, which should always be used as a source of
symmetry information in preference to the above space-group names.
They are only intended as comments.
;
_olex2_refinement_description
;
1. Fixed Uiso
 At 1.2 times of:
  All C(H) groups, All C(H,H) groups, All C(H,H,H,H) groups
 At 1.5 times of:
  All C(H,H,H) groups
2. Restrained distances
 C65-C66A
 1.54 with sigma of 0.02
3. Uiso/Uaniso restraints and constraints
Uanis(C66B) = Uanis(C66A)
4. Others
 Sof(H65C)=Sof(H65D)=Sof(C66A)=Sof(H66A)=Sof(H66B)=Sof(H66C)=1-FVAR(1)
 Sof(H65A)=Sof(H65B)=Sof(C66B)=Sof(H66D)=Sof(H66E)=Sof(H66F)=FVAR(1)
 Fixed Sof: H18A(0.5) H18B(0.5) H19A(0.5) H19B(0.5) H34A(0.5) H34B(0.5)
 H35A(0.5) H35B(0.5) O5A(0.5) O5B(0.5) O7A(0.5) O7B(0.5)
5.a Ternary CH refined with riding coordinates:
 C1(H1), C3(H3), C50(H50), C52(H52)
5.b Secondary CH2 refined with riding coordinates:
 C2(H2A,H2B), C14(H14A,H14B), C15(H15A,H15B), C16(H16A,H16B), C18(H18A,H18B),
 C19(H19A,H19B), C30(H30A,H30B), C31(H31A,H31B), C32(H32A,H32B), C34(H34A,H34B),
  C35(H35A,H35B), C46(H46A,H46B), C47(H47A,H47B), C48(H48A,H48B), C51(H51A,
 H51B), C63(H63A,H63B), C64(H64A,H64B), C65(H65A,H65B), C65(H65C,H65D),
 C67(H67A,H67B)
5.c Aromatic/amide H refined with riding coordinates:
 C7(H7), C8(H8), C12(H12), C13(H13), C21(H21), C22(H22), C26(H26), C27(H27),
 C38(H38), C39(H39), C43(H43), C44(H44), C54(H54), C55(H55), C59(H59), C60(H60)
5.d Idealised Me refined as rotating group:
 C17(H17A,H17B,H17C), C33(H33A,H33B,H33C), C49(H49A,H49B,H49C), C66A(H66A,H66B,
 H66C), C66B(H66D,H66E,H66F)
;
_olex2_submission_special_instructions 'No special instructions were received'

loop_
_space_group_symop_operation_xyz
'x, y, z'
'-x, -y, -z'

loop_
_atom_site_label
_atom_site_type_symbol
_atom_site_fract_x
_atom_site_fract_y
_atom_site_fract_z
_atom_site_U_iso_or_equiv
_atom_site_adp_type
_atom_site_occupancy
_atom_site_site_symmetry_order
_atom_site_calc_flag
_atom_site_refinement_flags_posn
_atom_site_refinement_flags_occupancy
_atom_site_disorder_assembly
_atom_site_disorder_group
C1 C -0.0039(5) 0.6265(5) 0.2905(3) 0.1076(18) Uani 1 1 d . . . .
H1 H -0.0817 0.6499 0.2838 0.129 Uiso 1 1 calc R . . .
C2 C -0.0097(5) 0.5309(5) 0.3385(3) 0.1112(19) Uani 1 1 d . . . .
H2A H -0.0314 0.4729 0.3164 0.133 Uiso 1 1 calc R . . .
H2B H -0.0680 0.5472 0.3842 0.133 Uiso 1 1 calc R . . .
C3 C 0.1082(4) 0.4965(4) 0.3515(2) 0.0878(14) Uani 1 1 d . . . .
H3 H 0.1090 0.4308 0.3825 0.105 Uiso 1 1 calc R . . .
C4 C 0.1725(5) 0.5379(5) 0.2208(3) 0.0988(16) Uani 1 1 d . . . .
C5 C 0.1947(4) 0.4788(4) 0.2782(2) 0.0872(14) Uani 1 1 d . . . .
C6 C 0.2976(4) 0.4057(4) 0.2675(2) 0.0810(13) Uani 1 1 d . . . .
C7 C 0.3249(4) 0.3362(4) 0.3212(2) 0.0868(14) Uani 1 1 d . . . .
H7 H 0.2711 0.3367 0.3668 0.104 Uiso 1 1 calc R . . .
C8 C 0.4249(5) 0.2679(4) 0.3111(2) 0.0897(15) Uani 1 1 d . . . .
H8 H 0.4384 0.2200 0.3482 0.108 Uiso 1 1 calc R . . .
C9 C 0.5076(4) 0.2694(4) 0.2448(2) 0.0837(14) Uani 1 1 d . . . .
C10 C 0.4853(4) 0.3316(4) 0.1898(2) 0.0803(13) Uani 1 1 d . . . .
C11 C 0.3797(4) 0.4005(4) 0.1991(2) 0.0843(14) Uani 1 1 d . . . .
C12 C 0.3528(5) 0.4659(4) 0.1435(2) 0.0950(15) Uani 1 1 d . . . .
H12 H 0.4064 0.4636 0.0979 0.114 Uiso 1 1 calc R . . .
C13 C 0.2522(5) 0.5325(5) 0.1531(3) 0.1054(16) Uani 1 1 d . . . .
H13 H 0.2359 0.5750 0.1144 0.127 Uiso 1 1 calc R . . .
C14 C 0.6536(4) 0.1732(4) 0.2939(2) 0.0939(15) Uani 1 1 d . . . .
H14A H 0.6167 0.1122 0.3187 0.113 Uiso 1 1 calc R . . .
H14B H 0.6351 0.2317 0.3276 0.113 Uiso 1 1 calc R . . .
C15 C 0.7799(5) 0.1417(4) 0.2690(3) 0.1067(17) Uani 1 1 d . . . .
H15A H 0.7965 0.0817 0.2365 0.128 Uiso 1 1 calc R . . .
H15B H 0.8086 0.1163 0.3105 0.128 Uiso 1 1 calc R . . .
C16 C 0.8436(5) 0.2297(4) 0.2311(3) 0.1040(16) Uani 1 1 d . . . .
H16A H 0.8186 0.2519 0.1877 0.125 Uiso 1 1 calc R . . .
H16B H 0.9263 0.2024 0.2159 0.125 Uiso 1 1 calc R . . .
C17 C 0.8257(5) 0.3257(5) 0.2762(3) 0.127(2) Uani 1 1 d . . . .
H17A H 0.8784 0.3751 0.2515 0.191 Uiso 1 1 calc GR . . .
H17B H 0.8404 0.3031 0.3220 0.191 Uiso 1 1 calc GR . . .
H17C H 0.7468 0.3611 0.2841 0.191 Uiso 1 1 calc GR . . .
C18 C 0.5771(4) 0.3365(4) 0.1214(2) 0.0893(15) Uani 1 1 d . . . .
H18A H 0.6289 0.2682 0.1142 0.107 Uiso 0.5 1 calc R P . .
H18B H 0.5426 0.3496 0.0810 0.107 Uiso 0.5 1 calc R P . .
C19 C 0.7093(5) 0.4494(4) 0.0619(2) 0.0963(16) Uani 1 1 d . . . .
H19A H 0.6687 0.4636 0.0244 0.116 Uiso 0.5 1 calc R P . .
H19B H 0.7757 0.3937 0.0455 0.116 Uiso 0.5 1 calc R P . .
C20 C 0.0975(4) 0.6892(4) 0.3654(2) 0.0819(13) Uani 1 1 d . . . .
C21 C 0.1266(4) 0.7815(4) 0.3876(2) 0.0828(12) Uani 1 1 d . . . .
H21 H 0.0985 0.8500 0.3722 0.099 Uiso 1 1 calc R . . .
C22 C 0.1960(4) 0.7696(4) 0.4317(2) 0.0803(13) Uani 1 1 d . . . .
H22 H 0.2205 0.8306 0.4443 0.096 Uiso 1 1 calc R . . .
C23 C 0.2325(3) 0.6696(3) 0.4592(2) 0.0703(11) Uani 1 1 d . . . .
C24 C 0.3030(3) 0.6571(3) 0.5069(2) 0.0694(11) Uani 1 1 d . . . .
C25 C 0.3298(4) 0.5591(4) 0.5362(2) 0.0759(12) Uani 1 1 d . . . .
C26 C 0.2893(4) 0.4693(4) 0.5191(2) 0.0812(12) Uani 1 1 d . . . .
H26 H 0.3065 0.4018 0.5404 0.097 Uiso 1 1 calc R . . .
C27 C 0.2249(4) 0.4812(4) 0.4717(2) 0.0809(13) Uani 1 1 d . . . .
H27 H 0.1979 0.4204 0.4607 0.097 Uiso 1 1 calc R . . .
C28 C 0.1970(3) 0.5780(4) 0.4385(2) 0.0730(12) Uani 1 1 d . . . .
C29 C 0.1328(4) 0.5900(4) 0.3865(2) 0.0786(13) Uani 1 1 d . . . .
C30 C 0.4073(4) 0.4526(4) 0.6221(2) 0.0874(13) Uani 1 1 d . . . .
H30A H 0.4406 0.3936 0.5890 0.105 Uiso 1 1 calc R . . .
H30B H 0.3307 0.4387 0.6510 0.105 Uiso 1 1 calc R . . .
C31 C 0.4806(4) 0.4576(4) 0.6691(3) 0.0946(14) Uani 1 1 d . . . .
H31A H 0.4464 0.5153 0.7031 0.113 Uiso 1 1 calc R . . .
H31B H 0.5568 0.4729 0.6404 0.113 Uiso 1 1 calc R . . .
C32 C 0.4931(6) 0.3507(5) 0.7100(3) 0.1182(19) Uani 1 1 d . . . .
H32A H 0.4174 0.3409 0.7425 0.142 Uiso 1 1 calc R . . .
H32B H 0.5153 0.2931 0.6754 0.142 Uiso 1 1 calc R . . .
C33 C 0.5753(6) 0.3391(5) 0.7515(3) 0.1165(19) Uani 1 1 d . . . .
H33A H 0.6516 0.3447 0.7198 0.175 Uiso 1 1 calc GR . . .
H33B H 0.5760 0.2696 0.7763 0.175 Uiso 1 1 calc GR . . .
H33C H 0.5540 0.3951 0.7865 0.175 Uiso 1 1 calc GR . . .
C34 C 0.3468(4) 0.7517(4) 0.5243(2) 0.0815(13) Uani 1 1 d . . . .
H34A H 0.2878 0.8149 0.5275 0.098 Uiso 0.5 1 calc R P . .
H34B H 0.3641 0.7396 0.5708 0.098 Uiso 0.5 1 calc R P . .
C35 C 0.4999(4) 0.8524(3) 0.4776(2) 0.0791(12) Uani 1 1 d . . . .
H35A H 0.5426 0.8354 0.5138 0.095 Uiso 0.5 1 calc R P . .
H35B H 0.4448 0.9176 0.4914 0.095 Uiso 0.5 1 calc R P . .
C36 C 0.5807(4) 0.8690(3) 0.4062(2) 0.0740(11) Uani 1 1 d . . . .
C37 C 0.5392(4) 0.9060(3) 0.3470(2) 0.0746(12) Uani 1 1 d . . . .
C38 C 0.4233(4) 0.9482(3) 0.3548(2) 0.0795(12) Uani 1 1 d . . . .
H38 H 0.3707 0.9487 0.4007 0.095 Uiso 1 1 calc R . . .
C39 C 0.3861(5) 0.9873(4) 0.2991(2) 0.0905(14) Uani 1 1 d . . . .
H39 H 0.3082 1.0168 0.3059 0.109 Uiso 1 1 calc R . . .
C40 C 0.4625(5) 0.9852(4) 0.2298(2) 0.0955(15) Uani 1 1 d . . . .
C41 C 0.5749(5) 0.9418(4) 0.2176(2) 0.0871(14) Uani 1 1 d . . . .
C42 C 0.6167(4) 0.9073(3) 0.2772(2) 0.0807(13) Uani 1 1 d . . . .
C43 C 0.7343(4) 0.8783(4) 0.2720(3) 0.0933(16) Uani 1 1 d . . . .
H43 H 0.7875 0.8782 0.2262 0.112 Uiso 1 1 calc R . . .
C44 C 0.7735(4) 0.8511(4) 0.3289(3) 0.0925(15) Uani 1 1 d . . . .
H44 H 0.8535 0.8372 0.3235 0.111 Uiso 1 1 calc R . . .
C45 C 0.6964(4) 0.8428(3) 0.3970(3) 0.0812(12) Uani 1 1 d . . . .
C46 C 0.8057(4) 0.8729(4) 0.4730(3) 0.0933(14) Uani 1 1 d . . . .
H46A H 0.7599 0.9433 0.4854 0.112 Uiso 1 1 calc R . . .
H46B H 0.8719 0.8828 0.4318 0.112 Uiso 1 1 calc R . . .
C47 C 0.8467(5) 0.8271(4) 0.5338(3) 0.0988(15) Uani 1 1 d . . . .
H47A H 0.8945 0.7580 0.5200 0.119 Uiso 1 1 calc R . . .
H47B H 0.7799 0.8133 0.5735 0.119 Uiso 1 1 calc R . . .
C48 C 0.9141(5) 0.8938(4) 0.5598(3) 0.1073(17) Uani 1 1 d . . . .
H48A H 0.8646 0.9607 0.5774 0.129 Uiso 1 1 calc R . . .
H48B H 0.9778 0.9124 0.5194 0.129 Uiso 1 1 calc R . . .
C49 C 0.9627(7) 0.8410(6) 0.6186(4) 0.149(3) Uani 1 1 d . . . .
H49A H 1.0256 0.7849 0.5987 0.223 Uiso 1 1 calc GR . . .
H49B H 0.9028 0.8101 0.6547 0.223 Uiso 1 1 calc GR . . .
H49C H 0.9914 0.8937 0.6403 0.223 Uiso 1 1 calc GR . . .
C50 C 0.6481(5) 0.9363(4) 0.1394(2) 0.0988(16) Uani 1 1 d . . . .
H50 H 0.7305 0.9367 0.1363 0.119 Uiso 1 1 calc R . . .
C51 C 0.6033(7) 1.0314(5) 0.0989(3) 0.126(2) Uani 1 1 d . . . .
H51A H 0.6111 1.0980 0.1188 0.152 Uiso 1 1 calc R . . .
H51B H 0.6473 1.0298 0.0481 0.152 Uiso 1 1 calc R . . .
C52 C 0.4801(7) 1.0263(4) 0.1058(3) 0.121(2) Uani 1 1 d . . . .
H52 H 0.4501 1.0892 0.0796 0.145 Uiso 1 1 calc R . . .
C53 C 0.5393(6) 0.8427(4) 0.0804(2) 0.1005(17) Uani 1 1 d . . . .
C54 C 0.5116(5) 0.7527(5) 0.0542(2) 0.1037(17) Uani 1 1 d . . . .
H54 H 0.4473 0.7596 0.0356 0.124 Uiso 1 1 calc R . . .
C55 C 0.5760(5) 0.6572(4) 0.0556(2) 0.0933(15) Uani 1 1 d . . . .
H55 H 0.5536 0.5964 0.0412 0.112 Uiso 1 1 calc R . . .
C56 C 0.6775(5) 0.6467(4) 0.0785(2) 0.0908(15) Uani 1 1 d . . . .
C57 C 0.7482(5) 0.5484(4) 0.07683(19) 0.0870(15) Uani 1 1 d . . . .
C58 C 0.8510(5) 0.5413(4) 0.0930(2) 0.0914(15) Uani 1 1 d . . . .
C59 C 0.8842(5) 0.6327(4) 0.1144(2) 0.0951(16) Uani 1 1 d . . . .
H59 H 0.9557 0.6283 0.1248 0.114 Uiso 1 1 calc R . . .
C60 C 0.8131(5) 0.7261(4) 0.1200(2) 0.0983(17) Uani 1 1 d . . . .
H60 H 0.8351 0.7860 0.1359 0.118 Uiso 1 1 calc R . . .
C61 C 0.7080(5) 0.7377(4) 0.10301(19) 0.0881(15) Uani 1 1 d . . . .
C62 C 0.6327(5) 0.8359(4) 0.1072(2) 0.0961(16) Uani 1 1 d . . . .
C63 C 1.0255(6) 0.4278(4) 0.1004(2) 0.1074(18) Uani 1 1 d . . . .
H63A H 1.0170 0.4412 0.1510 0.129 Uiso 1 1 calc R . . .
H63B H 1.0756 0.4765 0.0702 0.129 Uiso 1 1 calc R . . .
C64 C 1.0758(6) 0.3132(4) 0.0836(2) 0.1078(18) Uani 1 1 d . . . .
H64A H 1.0172 0.2671 0.1061 0.129 Uiso 1 1 calc R . . .
H64B H 1.0958 0.3048 0.0315 0.129 Uiso 1 1 calc R . . .
C65 C 1.1797(7) 0.2775(7) 0.1088(4) 0.149(3) Uani 1 1 d D . . .
H65A H 1.2264 0.2214 0.0763 0.179 Uiso 0.555(8) 1 calc R P A 1
H65B H 1.2233 0.3382 0.0998 0.179 Uiso 0.555(8) 1 calc R P A 1
H65C H 1.2437 0.3128 0.0791 0.179 Uiso 0.445(8) 1 calc R P A 2
H65D H 1.1645 0.2992 0.1585 0.179 Uiso 0.445(8) 1 calc R P A 2
C66A C 1.2112(11) 0.1685(10) 0.1055(7) 0.115(3) Uani 0.445(8) 1 d D P A 2
H66A H 1.1454 0.1332 0.1305 0.172 Uiso 0.445(8) 1 calc GR P A 2
H66B H 1.2732 0.1473 0.1281 0.172 Uiso 0.445(8) 1 calc GR P A 2
H66C H 1.2372 0.1480 0.0557 0.172 Uiso 0.445(8) 1 calc GR P A 2
C66B C 1.1786(9) 0.2384(8) 0.1786(6) 0.115(3) Uani 0.555(8) 1 d . P A 1
H66D H 1.1392 0.2936 0.2128 0.172 Uiso 0.555(8) 1 calc GR P A 1
H66E H 1.2573 0.2183 0.1816 0.172 Uiso 0.555(8) 1 calc GR P A 1
H66F H 1.1385 0.1762 0.1896 0.172 Uiso 0.555(8) 1 calc GR P A 1
O1 O 0.0731(4) 0.6058(3) 0.22301(18) 0.1165(12) Uani 1 1 d . . . .
O2 O 0.0288(3) 0.7120(3) 0.31865(18) 0.1020(10) Uani 1 1 d . . . .
O3 O 0.6122(3) 0.2069(3) 0.23305(15) 0.0933(10) Uani 1 1 d . . . .
O4 O 0.3967(3) 0.5517(2) 0.58191(16) 0.0865(9) Uani 1 1 d . . . .
O5A O 0.5787(7) 0.3101(7) 0.0648(3) 0.130(3) Uani 0.5 1 d . P . .
O5B O 0.7024(9) 0.4184(6) 0.0089(3) 0.145(4) Uani 0.5 1 d . P . .
O6 O 0.6377(2) 0.4173(2) 0.12399(12) 0.0768(8) Uani 1 1 d . . . .
O7A O 0.2817(5) 0.8376(5) 0.5497(3) 0.0920(19) Uani 0.5 1 d . P . .
O7B O 0.4909(7) 0.8871(5) 0.5261(3) 0.109(3) Uani 0.5 1 d . P . .
O8 O 0.4421(2) 0.7687(2) 0.47330(15) 0.0837(9) Uani 1 1 d . . . .
O9 O 0.4126(4) 1.0293(3) 0.17791(18) 0.1196(13) Uani 1 1 d . . . .
O10 O 0.4637(4) 0.9333(3) 0.07641(18) 0.1210(13) Uani 1 1 d . . . .
O11 O 0.7377(3) 0.8053(2) 0.45434(19) 0.0946(9) Uani 1 1 d . . . .
O12 O 0.9166(4) 0.4436(3) 0.08613(17) 0.1074(11) Uani 1 1 d . . . .
C67 C 0.1833(6) 0.8602(6) 0.1762(4) 0.146(2) Uani 1 1 d . . . .
H67A H 0.2539 0.8925 0.1690 0.176 Uiso 1 1 calc R . . .
H67B H 0.1894 0.7957 0.2069 0.176 Uiso 1 1 calc R . . .
Cl1 Cl 0.0663(2) 0.94980(18) 0.22024(14) 0.1960(11) Uani 1 1 d . . . .
Cl2 Cl 0.1755(3) 0.8237(3) 0.09499(16) 0.2253(13) Uani 1 1 d . . . .

loop_
_atom_site_aniso_label
_atom_site_aniso_U_11
_atom_site_aniso_U_22
_atom_site_aniso_U_33
_atom_site_aniso_U_23
_atom_site_aniso_U_13
_atom_site_aniso_U_12
C1 0.091(3) 0.144(5) 0.094(3) -0.053(4) -0.015(3) -0.029(3)
C2 0.091(4) 0.146(5) 0.101(4) -0.050(4) -0.004(3) -0.049(3)
C3 0.087(3) 0.104(3) 0.073(3) -0.036(2) -0.001(2) -0.037(3)
C4 0.109(4) 0.115(4) 0.072(3) -0.038(3) -0.009(3) -0.028(3)
C5 0.090(3) 0.095(3) 0.074(3) -0.040(3) 0.002(2) -0.033(3)
C6 0.092(3) 0.083(3) 0.066(3) -0.031(2) 0.006(2) -0.043(3)
C7 0.105(4) 0.074(3) 0.067(3) -0.025(2) 0.015(2) -0.034(3)
C8 0.116(4) 0.081(3) 0.064(2) -0.024(2) 0.007(2) -0.039(3)
C9 0.089(3) 0.089(3) 0.067(3) -0.039(2) 0.006(2) -0.029(3)
C10 0.100(3) 0.089(3) 0.052(2) -0.031(2) 0.001(2) -0.042(3)
C11 0.103(4) 0.093(3) 0.057(2) -0.034(2) 0.000(2) -0.042(3)
C12 0.111(4) 0.113(4) 0.059(3) -0.031(3) -0.003(3) -0.037(3)
C13 0.123(5) 0.124(4) 0.073(3) -0.032(3) -0.022(3) -0.022(4)
C14 0.105(4) 0.094(3) 0.075(3) -0.029(2) 0.003(3) -0.026(3)
C15 0.114(4) 0.096(4) 0.095(3) -0.030(3) 0.003(3) -0.017(3)
C16 0.092(4) 0.121(4) 0.087(3) -0.019(3) 0.000(3) -0.020(3)
C17 0.133(5) 0.134(5) 0.112(4) -0.028(4) 0.002(4) -0.063(4)
C18 0.103(3) 0.113(4) 0.052(2) -0.036(2) 0.002(2) -0.045(3)
C19 0.151(5) 0.093(3) 0.046(2) -0.012(2) -0.008(2) -0.051(3)
C20 0.076(3) 0.101(4) 0.068(2) -0.031(2) -0.006(2) -0.022(3)
C21 0.084(3) 0.088(3) 0.072(3) -0.025(2) -0.007(2) -0.015(2)
C22 0.084(3) 0.082(3) 0.071(2) -0.031(2) -0.001(2) -0.024(2)
C23 0.067(2) 0.080(3) 0.058(2) -0.0307(19) 0.0072(18) -0.026(2)
C24 0.069(2) 0.069(3) 0.062(2) -0.0259(19) 0.0057(19) -0.019(2)
C25 0.069(3) 0.093(3) 0.061(2) -0.030(2) 0.001(2) -0.018(2)
C26 0.085(3) 0.077(3) 0.073(3) -0.027(2) 0.005(2) -0.023(2)
C27 0.085(3) 0.083(3) 0.069(2) -0.032(2) 0.005(2) -0.032(2)
C28 0.068(2) 0.078(3) 0.065(2) -0.029(2) 0.0092(19) -0.023(2)
C29 0.071(3) 0.091(3) 0.070(2) -0.034(2) 0.004(2) -0.029(2)
C30 0.084(3) 0.089(3) 0.085(3) -0.030(3) -0.007(2) -0.016(2)
C31 0.090(3) 0.093(3) 0.097(3) -0.023(3) -0.007(3) -0.024(3)
C32 0.161(6) 0.105(4) 0.097(4) -0.005(3) -0.028(4) -0.057(4)
C33 0.139(5) 0.124(5) 0.087(3) -0.003(3) -0.018(3) -0.046(4)
C34 0.086(3) 0.091(3) 0.063(2) -0.035(2) 0.004(2) -0.032(2)
C35 0.084(3) 0.066(3) 0.078(3) -0.009(2) 0.000(2) -0.018(2)
C36 0.083(3) 0.054(2) 0.079(3) -0.0204(19) -0.003(2) -0.019(2)
C37 0.084(3) 0.062(2) 0.070(3) -0.0258(19) 0.001(2) -0.020(2)
C38 0.089(3) 0.072(3) 0.067(3) -0.020(2) -0.001(2) -0.010(2)
C39 0.107(4) 0.082(3) 0.072(3) -0.025(2) -0.006(3) -0.005(3)
C40 0.134(5) 0.076(3) 0.069(3) -0.020(2) -0.010(3) -0.015(3)
C41 0.109(4) 0.077(3) 0.066(3) -0.028(2) 0.003(3) -0.026(3)
C42 0.099(4) 0.069(3) 0.067(3) -0.028(2) 0.005(2) -0.030(2)
C43 0.088(4) 0.097(3) 0.084(3) -0.044(3) 0.017(3) -0.037(3)
C44 0.081(3) 0.096(3) 0.092(3) -0.040(3) 0.006(3) -0.026(3)
C45 0.085(3) 0.066(3) 0.088(3) -0.019(2) -0.007(3) -0.021(2)
C46 0.102(3) 0.084(3) 0.087(3) -0.013(2) -0.005(3) -0.027(3)
C47 0.103(4) 0.096(4) 0.086(3) 0.008(3) -0.002(3) -0.027(3)
C48 0.118(4) 0.103(4) 0.093(3) -0.021(3) -0.007(3) -0.023(3)
C49 0.150(6) 0.184(7) 0.117(5) -0.001(5) -0.048(5) -0.022(5)
C50 0.135(4) 0.083(3) 0.066(3) -0.029(2) 0.009(3) -0.032(3)
C51 0.194(7) 0.095(4) 0.077(3) -0.021(3) 0.005(4) -0.047(4)
C52 0.199(7) 0.085(4) 0.067(3) -0.018(2) -0.014(4) -0.018(4)
C53 0.152(5) 0.081(3) 0.053(2) -0.016(2) 0.006(3) -0.029(3)
C54 0.144(5) 0.105(4) 0.057(2) -0.022(2) -0.005(3) -0.036(4)
C55 0.143(5) 0.085(4) 0.050(2) -0.016(2) -0.009(3) -0.037(3)
C56 0.138(4) 0.080(3) 0.043(2) -0.0190(19) 0.011(2) -0.040(3)
C57 0.129(4) 0.088(3) 0.041(2) -0.0155(19) 0.003(2) -0.046(3)
C58 0.140(5) 0.077(3) 0.049(2) -0.0159(19) 0.005(3) -0.040(3)
C59 0.131(4) 0.093(4) 0.057(2) -0.021(2) 0.001(2) -0.044(3)
C60 0.130(5) 0.093(4) 0.060(2) -0.030(2) 0.018(3) -0.050(3)
C61 0.125(4) 0.081(3) 0.046(2) -0.0186(19) 0.014(2) -0.040(3)
C62 0.133(4) 0.088(4) 0.054(2) -0.022(2) 0.015(3) -0.040(3)
C63 0.147(5) 0.111(4) 0.059(3) -0.020(2) 0.000(3) -0.047(4)
C64 0.148(5) 0.115(4) 0.059(3) -0.003(2) -0.007(3) -0.052(4)
C65 0.180(7) 0.174(8) 0.115(5) 0.032(5) -0.046(5) -0.095(6)
C66A 0.108(6) 0.097(6) 0.123(6) -0.011(4) 0.000(5) -0.020(4)
C66B 0.108(6) 0.097(6) 0.123(6) -0.011(4) 0.000(5) -0.020(4)
O1 0.113(3) 0.144(3) 0.090(2) -0.047(2) -0.021(2) -0.001(3)
O2 0.094(2) 0.120(3) 0.096(2) -0.0380(19) -0.0236(19) -0.0167(19)
O3 0.102(2) 0.105(2) 0.0653(18) -0.0313(16) 0.0018(16) -0.026(2)
O4 0.091(2) 0.087(2) 0.0799(18) -0.0259(16) -0.0094(16) -0.0215(16)
O5A 0.131(6) 0.186(8) 0.077(4) -0.071(5) 0.008(4) -0.072(5)
O5B 0.280(10) 0.126(5) 0.031(3) -0.021(3) 0.009(4) -0.118(6)
O6 0.100(2) 0.0824(18) 0.0454(13) -0.0206(12) 0.0026(13) -0.0387(15)
O7A 0.083(4) 0.091(4) 0.093(4) -0.052(3) 0.005(3) -0.015(3)
O7B 0.169(6) 0.106(5) 0.053(3) -0.033(3) 0.012(3) -0.085(5)
O8 0.0799(18) 0.0729(17) 0.0872(18) -0.0335(14) 0.0134(15) -0.0305(15)
O9 0.159(4) 0.112(3) 0.068(2) -0.0183(18) -0.012(2) 0.012(2)
O10 0.176(4) 0.095(3) 0.081(2) -0.0226(18) -0.012(2) -0.019(3)
O11 0.089(2) 0.076(2) 0.113(3) -0.0017(17) -0.0120(19) -0.0217(16)
O12 0.152(3) 0.092(3) 0.080(2) -0.0192(17) -0.018(2) -0.041(2)
C67 0.129(5) 0.168(7) 0.125(5) 0.004(4) -0.023(4) 0.000(5)
Cl1 0.173(2) 0.1438(17) 0.211(2) 0.0174(15) 0.0222(17) 0.0110(15)
Cl2 0.261(3) 0.221(3) 0.193(2) -0.030(2) -0.098(2) 0.042(2)

loop_
_atom_type_symbol
_atom_type_description
_atom_type_scat_dispersion_real
_atom_type_scat_dispersion_imag
_atom_type_scat_source
C C 0.0181 0.0091 'International Tables Vol C Tables 4.2.6.8 and 6.1.1.4'
H H 0.0000 0.0000 'International Tables Vol C Tables 4.2.6.8 and 6.1.1.4'
Cl Cl 0.3639 0.7018 'International Tables Vol C Tables 4.2.6.8 and 6.1.1.4'
O O 0.0492 0.0322 'International Tables Vol C Tables 4.2.6.8 and 6.1.1.4'

loop_
_geom_angle_atom_site_label_1
_geom_angle_atom_site_label_2
_geom_angle_atom_site_label_3
_geom_angle
C2 C1 H1 108.0
O1 C1 H1 108.0
O1 C1 C2 112.3(5)
O1 C1 O2 107.7(4)
O2 C1 H1 108.0
O2 C1 C2 112.7(4)
C1 C2 H2A 110.0
C1 C2 H2B 110.0
C1 C2 C3 108.5(4)
H2A C2 H2B 108.4
C3 C2 H2A 110.0
C3 C2 H2B 110.0
C2 C3 H3 111.3
C2 C3 C5 107.0(4)
C5 C3 H3 111.3
C29 C3 C2 105.9(4)
C29 C3 H3 111.3
C29 C3 C5 109.7(3)
C5 C4 C13 121.5(6)
O1 C4 C5 124.5(4)
O1 C4 C13 114.0(6)
C4 C5 C3 118.3(5)
C4 C5 C6 118.8(4)
C6 C5 C3 122.9(5)
C5 C6 C11 119.9(5)
C7 C6 C5 123.5(4)
C7 C6 C11 116.6(5)
C6 C7 H7 118.4
C8 C7 C6 123.2(4)
C8 C7 H7 118.4
C7 C8 H8 120.4
C7 C8 C9 119.1(5)
C9 C8 H8 120.4
C10 C9 C8 120.7(5)
C10 C9 O3 117.7(4)
O3 C9 C8 121.5(5)
C9 C10 C11 120.4(4)
C9 C10 C18 119.6(5)
C11 C10 C18 119.7(5)
C10 C11 C6 119.7(5)
C12 C11 C6 118.0(5)
C12 C11 C10 122.3(4)
C11 C12 H12 119.0
C13 C12 C11 122.0(5)
C13 C12 H12 119.0
C4 C13 H13 120.2
C12 C13 C4 119.6(6)
C12 C13 H13 120.2
H14A C14 H14B 108.4
C15 C14 H14A 110.0
C15 C14 H14B 110.0
O3 C14 H14A 110.0
O3 C14 H14B 110.0
O3 C14 C15 108.4(4)
C14 C15 H15A 108.8
C14 C15 H15B 108.8
C14 C15 C16 113.8(5)
H15A C15 H15B 107.7
C16 C15 H15A 108.8
C16 C15 H15B 108.8
C15 C16 H16A 108.9
C15 C16 H16B 108.9
C15 C16 C17 113.5(4)
H16A C16 H16B 107.7
C17 C16 H16A 108.9
C17 C16 H16B 108.9
C16 C17 H17A 109.5
C16 C17 H17B 109.5
C16 C17 H17C 109.5
H17A C17 H17B 109.5
H17A C17 H17C 109.5
H17B C17 H17C 109.5
C10 C18 H18A 109.9
C10 C18 H18B 109.9
H18A C18 H18B 108.3
O6 C18 C10 108.9(3)
O6 C18 H18A 109.9
O6 C18 H18B 109.9
H19A C19 H19B 108.6
C57 C19 H19A 110.3
C57 C19 H19B 110.3
O6 C19 H19A 110.3
O6 C19 H19B 110.3
O6 C19 C57 107.1(3)
C29 C20 C21 123.7(5)
C29 C20 O2 123.7(4)
O2 C20 C21 112.7(5)
C20 C21 H21 120.8
C22 C21 C20 118.3(5)
C22 C21 H21 120.8
C21 C22 H22 119.0
C21 C22 C23 121.9(4)
C23 C22 H22 119.0
C22 C23 C24 122.1(3)
C22 C23 C28 118.4(4)
C24 C23 C28 119.5(4)
C23 C24 C34 119.3(4)
C25 C24 C23 120.0(4)
C25 C24 C34 120.7(4)
C24 C25 C26 120.7(4)
O4 C25 C24 117.6(4)
O4 C25 C26 121.7(5)
C25 C26 H26 120.5
C27 C26 C25 119.0(5)
C27 C26 H26 120.5
C26 C27 H27 118.4
C26 C27 C28 123.2(4)
C28 C27 H27 118.4
C23 C28 C29 119.3(4)
C27 C28 C23 117.3(4)
C27 C28 C29 123.3(4)
C20 C29 C3 118.6(4)
C20 C29 C28 117.9(4)
C28 C29 C3 123.5(5)
H30A C30 H30B 108.1
C31 C30 H30A 109.6
C31 C30 H30B 109.6
O4 C30 H30A 109.6
O4 C30 H30B 109.6
O4 C30 C31 110.3(4)
C30 C31 H31A 109.8
C30 C31 H31B 109.8
C30 C31 C32 109.5(4)
H31A C31 H31B 108.2
C32 C31 H31A 109.8
C32 C31 H31B 109.8
C31 C32 H32A 108.4
C31 C32 H32B 108.4
H32A C32 H32B 107.5
C33 C32 C31 115.5(5)
C33 C32 H32A 108.4
C33 C32 H32B 108.4
C32 C33 H33A 109.5
C32 C33 H33B 109.5
C32 C33 H33C 109.5
H33A C33 H33B 109.5
H33A C33 H33C 109.5
H33B C33 H33C 109.5
C24 C34 H34A 109.7
C24 C34 H34B 109.7
H34A C34 H34B 108.2
O8 C34 C24 109.7(3)
O8 C34 H34A 109.7
O8 C34 H34B 109.7
H35A C35 H35B 108.4
C36 C35 H35A 110.1
C36 C35 H35B 110.1
O8 C35 H35A 110.1
O8 C35 H35B 110.1
O8 C35 C36 108.1(3)
C37 C36 C35 120.7(4)
C45 C36 C35 119.6(5)
C45 C36 C37 119.6(4)
C36 C37 C42 120.0(4)
C38 C37 C36 122.0(4)
C38 C37 C42 117.9(5)
C37 C38 H38 119.2
C39 C38 C37 121.5(4)
C39 C38 H38 119.2
C38 C39 H39 119.9
C38 C39 C40 120.2(5)
C40 C39 H39 119.9
C41 C40 C39 121.7(5)
C41 C40 O9 124.6(4)
O9 C40 C39 113.7(5)
C40 C41 C42 118.2(4)
C40 C41 C50 117.2(5)
C42 C41 C50 124.6(5)
C41 C42 C37 120.0(5)
C43 C42 C37 116.9(5)
C43 C42 C41 123.0(4)
C42 C43 H43 118.7
C44 C43 C42 122.6(4)
C44 C43 H43 118.7
C43 C44 H44 119.9
C43 C44 C45 120.2(5)
C45 C44 H44 119.9
C36 C45 C44 120.3(5)
C36 C45 O11 120.1(4)
O11 C45 C44 119.6(5)
H46A C46 H46B 108.1
C47 C46 H46A 109.5
C47 C46 H46B 109.5
O11 C46 H46A 109.5
O11 C46 H46B 109.5
O11 C46 C47 110.6(4)
C46 C47 H47A 108.5
C46 C47 H47B 108.5
C46 C47 C48 115.0(4)
H47A C47 H47B 107.5
C48 C47 H47A 108.5
C48 C47 H47B 108.5
C47 C48 H48A 108.8
C47 C48 H48B 108.8
C47 C48 C49 113.7(5)
H48A C48 H48B 107.7
C49 C48 H48A 108.8
C49 C48 H48B 108.8
C48 C49 H49A 109.5
C48 C49 H49B 109.5
C48 C49 H49C 109.5
H49A C49 H49B 109.5
H49A C49 H49C 109.5
H49B C49 H49C 109.5
C41 C50 H50 110.6
C51 C50 C41 107.8(4)
C51 C50 H50 110.6
C51 C50 C62 108.1(5)
C62 C50 C41 109.1(4)
C62 C50 H50 110.6
C50 C51 H51A 110.1
C50 C51 H51B 110.1
H51A C51 H51B 108.4
C52 C51 C50 107.9(5)
C52 C51 H51A 110.1
C52 C51 H51B 110.1
C51 C52 H52 108.1
O9 C52 C51 112.4(5)
O9 C52 H52 108.1
O10 C52 C51 112.6(5)
O10 C52 H52 108.1
O10 C52 O9 107.4(5)
C62 C53 C54 121.5(6)
O10 C53 C54 112.9(6)
O10 C53 C62 125.6(5)
C53 C54 H54 119.9
C55 C54 C53 120.3(6)
C55 C54 H54 119.9
C54 C55 H55 119.7
C54 C55 C56 120.7(5)
C56 C55 H55 119.7
C55 C56 C61 119.3(5)
C57 C56 C55 121.0(4)
C57 C56 C61 119.7(6)
C56 C57 C19 120.4(5)
C58 C57 C19 119.1(5)
C58 C57 C56 120.4(4)
C57 C58 C59 120.0(5)
O12 C58 C57 116.1(4)
O12 C58 C59 123.8(6)
C58 C59 H59 120.2
C60 C59 C58 119.5(6)
C60 C59 H59 120.2
C59 C60 H60 118.7
C59 C60 C61 122.5(4)
C61 C60 H60 118.7
C56 C61 C62 118.8(6)
C60 C61 C56 117.6(5)
C60 C61 C62 123.5(4)
C53 C62 C50 116.5(5)
C53 C62 C61 119.0(5)
C61 C62 C50 124.5(6)
H63A C63 H63B 108.7
C64 C63 H63A 110.5
C64 C63 H63B 110.5
O12 C63 H63A 110.5
O12 C63 H63B 110.5
O12 C63 C64 106.2(4)
C63 C64 H64A 109.0
C63 C64 H64B 109.0
H64A C64 H64B 107.8
C65 C64 C63 113.0(5)
C65 C64 H64A 109.0
C65 C64 H64B 109.0
C64 C65 H65A 106.1
C64 C65 H65B 106.1
C64 C65 H65C 109.2
C64 C65 H65D 109.2
H65A C65 H65B 106.3
H65C C65 H65D 107.9
C66A C65 C64 112.0(8)
C66A C65 H65C 109.2
C66A C65 H65D 109.2
C66B C65 C64 124.9(7)
C66B C65 H65A 106.1
C66B C65 H65B 106.1
C65 C66A H66A 109.5
C65 C66A H66B 109.5
C65 C66A H66C 109.5
H66A C66A H66B 109.5
H66A C66A H66C 109.5
H66B C66A H66C 109.5
C65 C66B H66D 109.5
C65 C66B H66E 109.5
C65 C66B H66F 109.5
H66D C66B H66E 109.5
H66D C66B H66F 109.5
H66E C66B H66F 109.5
C4 O1 C1 117.2(4)
C20 O2 C1 118.5(4)
C9 O3 C14 117.5(3)
C25 O4 C30 116.9(3)
C19 O6 C18 117.9(3)
C34 O8 C35 120.7(3)
C40 O9 C52 118.5(5)
C53 O10 C52 117.0(5)
C45 O11 C46 114.0(3)
C58 O12 C63 120.7(4)
H67A C67 H67B 107.7
Cl1 C67 H67A 108.8
Cl1 C67 H67B 108.8
Cl2 C67 H67A 108.8
Cl2 C67 H67B 108.8
Cl2 C67 Cl1 113.9(4)

loop_
_geom_bond_atom_site_label_1
_geom_bond_atom_site_label_2
_geom_bond_distance
C1 H1 1.0000
C1 C2 1.485(8)
C1 O1 1.408(6)
C1 O2 1.417(6)
C2 H2A 0.9900
C2 H2B 0.9900
C2 C3 1.535(7)
C3 H3 1.0000
C3 C5 1.536(6)
C3 C29 1.527(5)
C4 C5 1.378(7)
C4 C13 1.410(7)
C4 O1 1.376(7)
C5 C6 1.424(7)
C6 C7 1.406(7)
C6 C11 1.433(6)
C7 H7 0.9500
C7 C8 1.366(7)
C8 H8 0.9500
C8 C9 1.408(6)
C9 C10 1.358(7)
C9 O3 1.373(6)
C10 C11 1.425(7)
C10 C18 1.496(6)
C11 C12 1.407(7)
C12 H12 0.9500
C12 C13 1.361(7)
C13 H13 0.9500
C14 H14A 0.9900
C14 H14B 0.9900
C14 C15 1.492(7)
C14 O3 1.437(6)
C15 H15A 0.9900
C15 H15B 0.9900
C15 C16 1.504(7)
C16 H16A 0.9900
C16 H16B 0.9900
C16 C17 1.514(7)
C17 H17A 0.9800
C17 H17B 0.9800
C17 H17C 0.9800
C18 H18A 0.9900
C18 H18B 0.9900
C18 O6 1.377(5)
C19 H19A 0.9900
C19 H19B 0.9900
C19 C57 1.495(6)
C19 O6 1.366(5)
C20 C21 1.415(6)
C20 C29 1.348(7)
C20 O2 1.399(6)
C21 H21 0.9500
C21 C22 1.361(6)
C22 H22 0.9500
C22 C23 1.406(6)
C23 C24 1.429(6)
C23 C28 1.433(5)
C24 C25 1.369(6)
C24 C34 1.494(5)
C25 C26 1.416(6)
C25 O4 1.367(5)
C26 H26 0.9500
C26 C27 1.368(6)
C27 H27 0.9500
C27 C28 1.395(6)
C28 C29 1.442(6)
C30 H30A 0.9900
C30 H30B 0.9900
C30 C31 1.468(7)
C30 O4 1.450(6)
C31 H31A 0.9900
C31 H31B 0.9900
C31 C32 1.542(7)
C32 H32A 0.9900
C32 H32B 0.9900
C32 C33 1.451(8)
C33 H33A 0.9800
C33 H33B 0.9800
C33 H33C 0.9800
C34 H34A 0.9900
C34 H34B 0.9900
C34 O8 1.346(5)
C35 H35A 0.9900
C35 H35B 0.9900
C35 C36 1.494(6)
C35 O8 1.393(5)
C36 C37 1.416(6)
C36 C45 1.375(6)
C37 C38 1.414(6)
C37 C42 1.432(6)
C38 H38 0.9500
C38 C39 1.334(6)
C39 H39 0.9500
C39 C40 1.417(7)
C40 C41 1.368(7)
C40 O9 1.374(6)
C41 C42 1.418(7)
C41 C50 1.546(6)
C42 C43 1.413(7)
C43 H43 0.9500
C43 C44 1.339(7)
C44 H44 0.9500
C44 C45 1.412(6)
C45 O11 1.384(6)
C46 H46A 0.9900
C46 H46B 0.9900
C46 C47 1.468(7)
C46 O11 1.423(5)
C47 H47A 0.9900
C47 H47B 0.9900
C47 C48 1.482(7)
C48 H48A 0.9900
C48 H48B 0.9900
C48 C49 1.513(8)
C49 H49A 0.9800
C49 H49B 0.9800
C49 H49C 0.9800
C50 H50 1.0000
C50 C51 1.519(8)
C50 C62 1.528(6)
C51 H51A 0.9900
C51 H51B 0.9900
C51 C52 1.496(9)
C52 H52 1.0000
C52 O9 1.423(6)
C52 O10 1.421(6)
C53 C54 1.416(7)
C53 C62 1.381(8)
C53 O10 1.379(7)
C54 H54 0.9500
C54 C55 1.349(7)
C55 H55 0.9500
C55 C56 1.427(7)
C56 C57 1.407(7)
C56 C61 1.428(6)
C57 C58 1.378(7)
C58 C59 1.421(6)
C58 O12 1.369(6)
C59 H59 0.9500
C59 C60 1.356(7)
C60 H60 0.9500
C60 C61 1.408(7)
C61 C62 1.430(8)
C63 H63A 0.9900
C63 H63B 0.9900
C63 C64 1.518(8)
C63 O12 1.427(7)
C64 H64A 0.9900
C64 H64B 0.9900
C64 C65 1.492(9)
C65 H65A 0.9900
C65 H65B 0.9900
C65 H65C 0.9900
C65 H65D 0.9900
C65 C66A 1.386(11)
C65 C66B 1.419(12)
C66A H66A 0.9800
C66A H66B 0.9800
C66A H66C 0.9800
C66B H66D 0.9800
C66B H66E 0.9800
C66B H66F 0.9800
C67 H67A 0.9900
C67 H67B 0.9900
C67 Cl1 1.749(7)
C67 Cl2 1.721(8)

loop_
_smtbx_masks_void_nr
_smtbx_masks_void_average_x
_smtbx_masks_void_average_y
_smtbx_masks_void_average_z
_smtbx_masks_void_volume
_smtbx_masks_void_count_electrons
1 0.000 0.000 0.000 144.3 41.0
